data_1506327
loop_
_publ_author_name
'Dumas, C\'ecile'
'Petrig, Jeannine'
'Frei, Luzia'
'Spingler, Bernhard'
'Schibli, Roger'

_publ_section_title
;
 Functionalization of Glucose at Position C-3 for Transition Metal
 Coordination:&#x00A0; Organo-Rhenium Complexes with Carbohydrate
 Skeletons
;
_journal_issue 2
_journal_name_full 'Bioconjugate Chemistry'
_journal_page_first 421
_journal_paper_doi 10.1021/bc049744i
_journal_volume 16
_journal_year 2005
_chemical_absolute_configuration unk
_chemical_formula_sum 'C22 H27 N2 O11 Re'
_chemical_formula_weight 681.67
_chemical_name_common
;
[2(picolylamine-N-acetate)ethyl]-alpha-D-glucofuranosyl
rhenium-tricarbonyl
;
_chemical_name_systematic
; 
 ? 
;
_space_group_IT_number 19
_symmetry_cell_setting orthorhombic
_symmetry_space_group_name_Hall 'P 2ac 2ab'
_symmetry_space_group_name_H-M 'P 21 21 21'
_atom_sites_solution_hydrogens geom
_atom_sites_solution_primary direct
_atom_sites_solution_secondary difmap
_audit_creation_method SHELXL-97
_cell_angle_alpha 90.00
_cell_angle_beta 90.00
_cell_angle_gamma 90.00
_cell_formula_units_Z 4
_cell_length_a 7.2693(3)
_cell_length_b 9.9472(4)
_cell_length_c 34.2689(15)
_cell_measurement_reflns_used 300
_cell_measurement_temperature 183(2)
_cell_volume 2477.96(18)
_computing_cell_refinement 'IPDS (Stoe, 1999)'
_computing_data_collection 'IPDS (Stoe, 1999)'
_computing_data_reduction 'X-RED (Stoe, 1999)'
_computing_publication_material 'SHELXL-97 (Sheldrick, 1997)'
_computing_structure_refinement 'SHELXL-97 (Sheldrick, 1997)'
_computing_structure_solution 'SHELXS-97 (Sheldrick, 1997)'
_diffrn_ambient_temperature 183(2)
_diffrn_measured_fraction_theta_full 0.962
_diffrn_measured_fraction_theta_max 0.962
_diffrn_measurement_device_type 'Stoe IPDS'
_diffrn_measurement_method '/f oscillation scan'
_diffrn_radiation_monochromator graphite
_diffrn_radiation_source 'fine-focus sealed tube'
_diffrn_radiation_type MoK\a
_diffrn_radiation_wavelength 0.71073
_diffrn_reflns_av_R_equivalents 0.0749
_diffrn_reflns_av_sigmaI/netI 0.0490
_diffrn_reflns_limit_h_max 9
_diffrn_reflns_limit_h_min -9
_diffrn_reflns_limit_k_max 13
_diffrn_reflns_limit_k_min -13
_diffrn_reflns_limit_l_max 44
_diffrn_reflns_limit_l_min -45
_diffrn_reflns_number 23065
_diffrn_reflns_theta_full 27.99
_diffrn_reflns_theta_max 27.99
_diffrn_reflns_theta_min 2.72
_diffrn_standards_interval_count 'every image'
_diffrn_standards_interval_time 4.5
_diffrn_standards_number 50-200
_exptl_absorpt_coefficient_mu 4.968
_exptl_absorpt_correction_T_max 0.7154
_exptl_absorpt_correction_T_min 0.3799
_exptl_absorpt_correction_type numerical
_exptl_crystal_colour colorless
_exptl_crystal_density_diffrn 1.829
_exptl_crystal_density_method 'not measured'
_exptl_crystal_description plate
_exptl_crystal_F_000 1368
_exptl_crystal_size_max 0.23
_exptl_crystal_size_mid 0.15
_exptl_crystal_size_min 0.07
_refine_diff_density_max 2.104
_refine_diff_density_min -0.856
_refine_diff_density_rms 0.139
_refine_ls_abs_structure_details 'Flack H D (1983), Acta Cryst. A39, 876-881'
_refine_ls_abs_structure_Flack -0.022(8)
_refine_ls_extinction_method none
_refine_ls_goodness_of_fit_ref 0.975
_refine_ls_hydrogen_treatment mixed
_refine_ls_matrix_type full
_refine_ls_number_parameters 335
_refine_ls_number_reflns 5774
_refine_ls_number_restraints 2
_refine_ls_restrained_S_all 0.975
_refine_ls_R_factor_all 0.0344
_refine_ls_R_factor_gt 0.0304
_refine_ls_shift/su_max 0.043
_refine_ls_shift/su_mean 0.002
_refine_ls_structure_factor_coef Fsqd
_refine_ls_weighting_details 'calc w=1/[\s^2^(Fo^2^)+(0.0458P)^2^+0.0000P] where P=(Fo^2^+2Fc^2^)/3'
_refine_ls_weighting_scheme calc
_refine_ls_wR_factor_gt 0.0707
_refine_ls_wR_factor_ref 0.0721
_reflns_number_gt 5301
_reflns_number_total 5774
_reflns_threshold_expression >2sigma(I)
_cod_data_source_file bc049744isi20041026_082752.cif
_cod_data_source_block rs290501
_cod_original_sg_symbol_H-M P212121
_cod_database_code 1506327

loop_
_symmetry_equiv_pos_as_xyz
'x, y, z'
'-x+1/2, -y, z+1/2'
'x+1/2, -y+1/2, -z'
'-x, y+1/2, -z+1/2'

loop_
_atom_site_label
_atom_site_type_symbol
_atom_site_fract_x
_atom_site_fract_y
_atom_site_fract_z
_atom_site_U_iso_or_equiv
_atom_site_adp_type
_atom_site_occupancy
_atom_site_symmetry_multiplicity
_atom_site_calc_flag
_atom_site_refinement_flags
Re1 Re 0.53018(2) -0.13408(2) 0.422536(5) 0.02650(6) Uani 1 1 d .
N11 N 0.3667(7) -0.0252(5) 0.46538(13) 0.0341(10) Uani 1 1 d .
N12 N 0.3113(5) -0.0343(5) 0.38723(11) 0.0228(8) Uani 1 1 d .
O1 O 0.7094(6) -0.2648(5) 0.35086(14) 0.0449(11) Uani 1 1 d .
O2 O 0.3261(7) -0.4003(5) 0.43773(14) 0.0502(11) Uani 1 1 d .
O3 O 0.8513(7) -0.2269(6) 0.47418(16) 0.0571(14) Uani 1 1 d .
O11 O 0.5990(5) 0.2688(4) 0.39304(11) 0.0315(8) Uani 1 1 d .
O12 O 0.6465(4) 0.0592(4) 0.41436(10) 0.0288(8) Uani 1 1 d .
O13 O 0.0677(4) 0.0615(4) 0.32393(10) 0.0261(7) Uani 1 1 d .
O14 O -0.0262(5) 0.2844(4) 0.38339(9) 0.0292(7) Uani 1 1 d D
H14 H -0.152(4) 0.279(8) 0.391(2) 0.04(2) Uiso 1 1 d D
O15 O 0.0820(6) 0.5579(5) 0.36367(15) 0.0485(11) Uani 1 1 d D
H15 H 0.081(13) 0.502(9) 0.3864(19) 0.08(3) Uiso 1 1 d D
O16 O -0.0837(5) 0.2864(4) 0.27661(9) 0.0289(8) Uani 1 1 d .
O17 O -0.3857(4) 0.0471(4) 0.27884(10) 0.0317(8) Uani 1 1 d .
O18 O -0.3313(4) 0.2207(4) 0.23775(11) 0.0302(8) Uani 1 1 d .
C1 C 0.6488(6) -0.2158(6) 0.37848(16) 0.0276(10) Uani 1 1 d .
C2 C 0.4053(7) -0.3007(6) 0.43169(15) 0.0320(11) Uani 1 1 d .
C3 C 0.7278(8) -0.1968(7) 0.45540(18) 0.0377(13) Uani 1 1 d .
C11 C 0.4219(11) 0.0134(7) 0.50159(17) 0.0491(17) Uani 1 1 d .
H11 H 0.5401 -0.0083 0.5098 0.059 Uiso 1 1 calc R
C12 C 0.3084(15) 0.0835(9) 0.5264(2) 0.067(2) Uani 1 1 d .
H12 H 0.3488 0.1060 0.5513 0.081 Uiso 1 1 calc R
C13 C 0.1321(13) 0.1210(10) 0.5142(2) 0.069(2) Uani 1 1 d .
H13 H 0.0545 0.1693 0.5306 0.083 Uiso 1 1 calc R
C14 C 0.0761(10) 0.0845(8) 0.47720(19) 0.0540(18) Uani 1 1 d .
H14A H -0.0407 0.1074 0.4684 0.065 Uiso 1 1 calc R
C15 C 0.1964(8) 0.0128(6) 0.45311(16) 0.0341(12) Uani 1 1 d .
C16 C 0.1431(7) -0.0321(6) 0.41293(15) 0.0307(11) Uani 1 1 d .
H16A H 0.0524 0.0291 0.4022 0.037 Uiso 1 1 calc R
H34 H 0.0891 -0.1211 0.4141 0.037 Uiso 1 1 calc R
C17 C 0.5509(6) 0.1511(6) 0.39713(12) 0.0259(10) Uani 1 1 d .
C18 C 0.3682(5) 0.1077(6) 0.37848(13) 0.0263(10) Uani 1 1 d .
H18A H 0.2720 0.1679 0.3874 0.032 Uiso 1 1 calc R
H18B H 0.3781 0.1181 0.3504 0.032 Uiso 1 1 calc R
C19 C 0.2703(6) -0.1095(6) 0.35014(13) 0.0286(11) Uani 1 1 d .
H19A H 0.2748 -0.2051 0.3557 0.034 Uiso 1 1 calc R
H19B H 0.3670 -0.0901 0.3315 0.034 Uiso 1 1 calc R
C20 C 0.0860(7) -0.0781(6) 0.33110(17) 0.0338(11) Uani 1 1 d .
H20A H 0.0761 -0.1268 0.3067 0.041 Uiso 1 1 calc R
H20B H -0.0128 -0.1078 0.3480 0.041 Uiso 1 1 calc R
C21 C -0.1193(5) 0.0993(6) 0.31841(12) 0.0235(10) Uani 1 1 d .
H21 H -0.1981 0.0625 0.3390 0.028 Uiso 1 1 calc R
C22 C -0.1334(6) 0.2525(6) 0.31650(13) 0.0256(10) Uani 1 1 d .
H22 H -0.2612 0.2794 0.3212 0.031 Uiso 1 1 calc R
C23 C -0.0068(6) 0.3313(5) 0.34410(13) 0.0265(10) Uani 1 1 d .
H23 H 0.1208 0.3170 0.3359 0.032 Uiso 1 1 calc R
C24 C -0.0481(8) 0.4808(6) 0.34213(17) 0.0371(12) Uani 1 1 d .
H24A H -0.0466 0.5096 0.3151 0.045 Uiso 1 1 calc R
H24B H -0.1703 0.4972 0.3524 0.045 Uiso 1 1 calc R
C25 C -0.1901(6) 0.0598(5) 0.27744(13) 0.0247(10) Uani 1 1 d .
H25 H -0.1295 -0.0207 0.2671 0.030 Uiso 1 1 calc R
C26 C -0.1549(6) 0.1848(6) 0.25256(14) 0.0271(10) Uani 1 1 d .
H26 H -0.0697 0.1645 0.2312 0.032 Uiso 1 1 calc R
C27 C -0.4532(6) 0.1099(6) 0.24366(13) 0.0305(11) Uani 1 1 d .
C28 C -0.6450(7) 0.1619(8) 0.25098(16) 0.0415(16) Uani 1 1 d .
H28A H -0.7251 0.0880 0.2570 0.050 Uiso 1 1 calc R
H28B H -0.6890 0.2074 0.2281 0.050 Uiso 1 1 calc R
H28C H -0.6431 0.2235 0.2726 0.050 Uiso 1 1 calc R
C29 C -0.4453(8) 0.0122(7) 0.20966(16) 0.0414(13) Uani 1 1 d .
H29A H -0.4796 0.0578 0.1861 0.050 Uiso 1 1 calc R
H29B H -0.5288 -0.0609 0.2143 0.050 Uiso 1 1 calc R
H29C H -0.3225 -0.0222 0.2071 0.050 Uiso 1 1 calc R

loop_
_atom_site_aniso_label
_atom_site_aniso_U_11
_atom_site_aniso_U_22
_atom_site_aniso_U_33
_atom_site_aniso_U_23
_atom_site_aniso_U_13
_atom_site_aniso_U_12
Re1 0.03052(8) 0.02748(10) 0.02150(8) 0.00331(8) -0.00552(6) 0.00018(7)
N11 0.056(3) 0.023(3) 0.023(2) -0.0002(18) 0.0041(18) -0.006(2)
N12 0.0217(17) 0.030(2) 0.0169(17) 0.0009(16) 0.0010(13) -0.0030(15)
O1 0.036(2) 0.049(3) 0.050(3) -0.010(2) 0.0041(17) 0.0062(19)
O2 0.064(3) 0.041(3) 0.046(2) 0.008(2) -0.0047(19) -0.013(2)
O3 0.062(3) 0.050(3) 0.059(3) 0.019(3) -0.032(2) -0.001(2)
O11 0.0319(16) 0.030(2) 0.0329(18) 0.0023(16) -0.0014(14) -0.0051(15)
O12 0.0266(15) 0.031(2) 0.0285(19) 0.0016(15) -0.0061(12) -0.0028(13)
O13 0.0219(16) 0.031(2) 0.0251(15) -0.0001(14) -0.0026(11) 0.0037(13)
O14 0.0288(14) 0.037(2) 0.0223(14) 0.0004(14) -0.0012(13) 0.0004(15)
O15 0.055(2) 0.033(3) 0.057(3) -0.002(2) -0.014(2) -0.0131(19)
O16 0.0324(16) 0.034(2) 0.0206(15) 0.0043(14) -0.0012(12) -0.0027(14)
O17 0.0244(15) 0.045(2) 0.0260(17) 0.0099(16) -0.0053(13) -0.0071(15)
O18 0.0259(15) 0.037(2) 0.0278(18) 0.0093(16) -0.0050(13) 0.0006(14)
C1 0.024(2) 0.022(3) 0.037(3) -0.003(2) -0.0019(18) 0.0028(18)
C2 0.040(2) 0.026(3) 0.030(3) 0.004(2) -0.0040(19) -0.003(2)
C3 0.045(3) 0.029(3) 0.039(3) 0.008(3) -0.016(2) -0.001(2)
C11 0.087(5) 0.036(4) 0.024(2) 0.001(2) -0.004(3) -0.008(3)
C12 0.129(8) 0.048(5) 0.025(3) -0.010(3) 0.008(4) -0.009(5)
C13 0.107(6) 0.058(6) 0.041(3) -0.017(4) 0.029(4) 0.004(5)
C14 0.067(4) 0.056(5) 0.039(3) -0.009(3) 0.021(3) 0.003(3)
C15 0.044(3) 0.028(3) 0.030(3) 0.001(2) 0.011(2) -0.005(2)
C16 0.028(2) 0.030(3) 0.034(3) -0.001(2) 0.0084(18) -0.0003(19)
C17 0.026(2) 0.033(3) 0.0192(18) -0.0009(18) 0.0009(14) 0.000(2)
C18 0.0232(19) 0.033(3) 0.023(2) 0.001(2) -0.0021(14) 0.0001(17)
C19 0.030(2) 0.033(3) 0.022(2) -0.003(2) -0.0060(15) 0.0060(19)
C20 0.033(2) 0.029(3) 0.039(3) -0.006(2) -0.013(2) 0.007(2)
C21 0.018(2) 0.034(3) 0.0190(19) 0.0008(18) 0.0005(14) 0.0000(16)
C22 0.023(2) 0.033(3) 0.022(2) 0.0004(19) 0.0007(16) 0.0025(18)
C23 0.024(2) 0.032(3) 0.0235(19) 0.0024(17) -0.0030(15) 0.0016(16)
C24 0.041(3) 0.031(3) 0.040(3) -0.003(2) -0.007(2) 0.000(2)
C25 0.0207(19) 0.030(3) 0.024(2) 0.0021(19) -0.0024(15) -0.0011(17)
C26 0.0264(18) 0.033(3) 0.022(2) 0.0011(19) -0.0009(16) 0.0011(18)
C27 0.026(2) 0.043(3) 0.0228(18) 0.002(2) -0.0055(16) 0.000(2)
C28 0.025(2) 0.066(5) 0.033(3) 0.005(3) -0.0016(18) 0.005(2)
C29 0.043(3) 0.049(4) 0.032(3) -0.002(3) -0.010(2) 0.001(3)

loop_
_atom_type_symbol
_atom_type_description
_atom_type_scat_dispersion_real
_atom_type_scat_dispersion_imag
_atom_type_scat_source
C C 0.0033 0.0016 'International Tables Vol C Tables 4.2.6.8 and 6.1.1.4'
H H 0.0000 0.0000 'International Tables Vol C Tables 4.2.6.8 and 6.1.1.4'
Re Re -1.0185 7.2310 'International Tables Vol C Tables 4.2.6.8 and 6.1.1.4'
N N 0.0061 0.0033 'International Tables Vol C Tables 4.2.6.8 and 6.1.1.4'
O O 0.0106 0.0060 'International Tables Vol C Tables 4.2.6.8 and 6.1.1.4'

loop_
_geom_angle_atom_site_label_1
_geom_angle_atom_site_label_2
_geom_angle_atom_site_label_3
_geom_angle
C2 Re1 C1 88.6(2)
C2 Re1 C3 88.7(2)
C1 Re1 C3 89.3(3)
C2 Re1 O12 174.8(2)
C1 Re1 O12 95.79(19)
C3 Re1 O12 94.2(2)
C2 Re1 N11 93.5(2)
C1 Re1 N11 170.5(2)
C3 Re1 N11 100.0(2)
O12 Re1 N11 81.71(16)
C2 Re1 N12 97.79(19)
C1 Re1 N12 94.71(18)
C3 Re1 N12 172.4(2)
O12 Re1 N12 79.02(14)
N11 Re1 N12 75.83(17)
C11 N11 C15 118.2(5)
C11 N11 Re1 126.5(5)
C15 N11 Re1 115.2(4)
C19 N12 C18 110.7(4)
C19 N12 C16 109.9(4)
C18 N12 C16 109.0(4)
C19 N12 Re1 112.2(3)
C18 N12 Re1 109.3(3)
C16 N12 Re1 105.6(3)
C17 O12 Re1 119.2(3)
C20 O13 C21 111.8(4)
C26 O16 C22 107.1(4)
C25 O17 C27 105.8(3)
C26 O18 C27 108.4(4)
O1 C1 Re1 175.7(4)
O2 C2 Re1 178.3(5)
O3 C3 Re1 175.6(6)
N11 C11 C12 122.0(7)
C11 C12 C13 120.0(7)
C14 C13 C12 118.4(7)
C13 C14 C15 119.5(7)
N11 C15 C14 121.9(6)
N11 C15 C16 115.9(5)
C14 C15 C16 122.2(6)
C15 C16 N12 109.4(4)
O11 C17 O12 125.0(4)
O11 C17 C18 117.7(4)
O12 C17 C18 117.2(5)
N12 C18 C17 114.8(4)
N12 C19 C20 115.7(4)
O13 C20 C19 111.0(4)
O13 C21 C22 109.4(4)
O13 C21 C25 111.8(4)
C22 C21 C25 101.1(4)
O16 C22 C23 108.2(4)
O16 C22 C21 104.7(4)
C23 C22 C21 116.3(4)
O14 C23 C24 110.0(4)
O14 C23 C22 110.8(4)
C24 C23 C22 110.7(4)
O15 C24 C23 111.9(5)
O17 C25 C26 104.9(4)
O17 C25 C21 108.9(4)
C26 C25 C21 104.1(4)
O16 C26 O18 111.2(4)
O16 C26 C25 108.7(4)
O18 C26 C25 104.6(4)
O18 C27 O17 104.0(4)
O18 C27 C28 109.4(5)
O17 C27 C28 108.9(4)
O18 C27 C29 111.2(4)
O17 C27 C29 110.5(5)
C28 C27 C29 112.5(4)

loop_
_geom_bond_atom_site_label_1
_geom_bond_atom_site_label_2
_geom_bond_distance
Re1 C2 1.915(6)
Re1 C1 1.919(5)
Re1 C3 1.929(5)
Re1 O12 2.118(4)
Re1 N11 2.177(5)
Re1 N12 2.232(4)
N11 C11 1.360(7)
N11 C15 1.361(8)
N12 C19 1.504(6)
N12 C18 1.503(7)
N12 C16 1.507(6)
O1 C1 1.153(7)
O2 C2 1.165(7)
O3 C3 1.145(7)
O11 C17 1.230(7)
O12 C17 1.291(6)
O13 C20 1.417(7)
O13 C21 1.423(5)
O14 C23 1.432(5)
O15 C24 1.424(7)
O16 C26 1.403(6)
O16 C22 1.453(5)
O17 C25 1.428(5)
O17 C27 1.444(5)
O18 C26 1.424(6)
O18 C27 1.429(6)
C11 C12 1.375(11)
C12 C13 1.398(14)
C13 C14 1.380(11)
C14 C15 1.398(8)
C15 C16 1.498(8)
C17 C18 1.536(6)
C19 C20 1.522(6)
C21 C22 1.529(8)
C21 C25 1.546(6)
C22 C23 1.535(7)
C23 C24 1.518(8)
C25 C26 1.530(7)
C27 C28 1.508(7)
C27 C29 1.519(8)

loop_
_geom_torsion_atom_site_label_1
_geom_torsion_atom_site_label_2
_geom_torsion_atom_site_label_3
_geom_torsion_atom_site_label_4
_geom_torsion
C2 Re1 N11 C11 104.3(5)
C3 Re1 N11 C11 15.0(6)
O12 Re1 N11 C11 -77.8(5)
N12 Re1 N11 C11 -158.5(6)
C2 Re1 N11 C15 -79.4(4)
C3 Re1 N11 C15 -168.7(4)
O12 Re1 N11 C15 98.5(4)
N12 Re1 N11 C15 17.8(4)
C2 Re1 N12 C19 -61.6(3)
C1 Re1 N12 C19 27.6(3)
O12 Re1 N12 C19 122.6(3)
N11 Re1 N12 C19 -153.2(3)
C2 Re1 N12 C18 175.3(3)
C1 Re1 N12 C18 -95.5(3)
O12 Re1 N12 C18 -0.5(3)
N11 Re1 N12 C18 83.6(3)
C2 Re1 N12 C16 58.2(4)
C1 Re1 N12 C16 147.4(4)
O12 Re1 N12 C16 -117.6(3)
N11 Re1 N12 C16 -33.5(3)
C1 Re1 O12 C17 98.8(3)
C3 Re1 O12 C17 -171.5(4)
N11 Re1 O12 C17 -72.0(3)
N12 Re1 O12 C17 5.1(3)
C15 N11 C11 C12 3.0(10)
Re1 N11 C11 C12 179.2(6)
N11 C11 C12 C13 -2.0(12)
C11 C12 C13 C14 0.7(14)
C12 C13 C14 C15 -0.5(13)
C11 N11 C15 C14 -2.8(9)
Re1 N11 C15 C14 -179.4(5)
C11 N11 C15 C16 179.8(6)
Re1 N11 C15 C16 3.1(6)
C13 C14 C15 N11 1.6(11)
C13 C14 C15 C16 178.9(7)
N11 C15 C16 N12 -33.7(7)
C14 C15 C16 N12 148.9(6)
C19 N12 C16 C15 166.5(5)
C18 N12 C16 C15 -72.0(5)
Re1 N12 C16 C15 45.3(5)
Re1 O12 C17 O11 175.0(4)
Re1 O12 C17 C18 -8.5(5)
C19 N12 C18 C17 -127.3(4)
C16 N12 C18 C17 111.7(4)
Re1 N12 C18 C17 -3.2(4)
O11 C17 C18 N12 -175.5(4)
O12 C17 C18 N12 7.7(6)
C18 N12 C19 C20 -77.0(5)
C16 N12 C19 C20 43.5(6)
Re1 N12 C19 C20 160.6(4)
C21 O13 C20 C19 -160.8(4)
N12 C19 C20 O13 55.4(6)
C20 O13 C21 C22 172.2(4)
C20 O13 C21 C25 -76.7(5)
C26 O16 C22 C23 161.1(4)
C26 O16 C22 C21 36.5(4)
O13 C21 C22 O16 81.4(4)
C25 C21 C22 O16 -36.6(4)
O13 C21 C22 C23 -37.9(5)
C25 C21 C22 C23 -156.0(4)
O16 C22 C23 O14 -169.5(4)
C21 C22 C23 O14 -52.1(5)
O16 C22 C23 C24 68.2(5)
C21 C22 C23 C24 -174.4(4)
O14 C23 C24 O15 64.6(6)
C22 C23 C24 O15 -172.7(4)
C27 O17 C25 C26 26.7(5)
C27 O17 C25 C21 137.7(4)
O13 C21 C25 O17 156.1(4)
C22 C21 C25 O17 -87.6(4)
O13 C21 C25 C26 -92.4(5)
C22 C21 C25 C26 23.9(4)
C22 O16 C26 O18 94.1(4)
C22 O16 C26 C25 -20.5(5)
C27 O18 C26 O16 -131.6(4)
C27 O18 C26 C25 -14.5(5)
O17 C25 C26 O16 111.1(4)
C21 C25 C26 O16 -3.3(5)
O17 C25 C26 O18 -7.7(5)
C21 C25 C26 O18 -122.0(4)
C26 O18 C27 O17 31.2(5)
C26 O18 C27 C28 147.4(4)
C26 O18 C27 C29 -87.7(5)
C25 O17 C27 O18 -35.9(5)
C25 O17 C27 C28 -152.5(5)
C25 O17 C27 C29 83.5(5)
